data_7004777
loop_
_publ_author_name
'Hoshiko, Jeffrey A.'
'Wang, Guangbin'
'Ziller, Joseph W.'
'Yee, Gordon T.'
'Heyduk, Alan F.'

_publ_section_title
;
 Synthesis, structure and magnetism of a {Mn[NNO]}10 wheel
;
_journal_issue 42
_journal_name_full 'Dalton Transactions'
_journal_page_first 5712
_journal_page_last 5714
_journal_paper_doi 10.1039/b812556b
_journal_year 2008
_chemical_formula_sum 'C163 H170 Cl4 Mn10 N20 O35'
_chemical_formula_weight 3660.39
_chemical_name_systematic
;
?
;
_space_group_IT_number 14
_symmetry_cell_setting monoclinic
_symmetry_space_group_name_Hall '-P 2yn'
_symmetry_space_group_name_H-M 'P 1 21/n 1'
_atom_sites_solution_hydrogens geom
_atom_sites_solution_primary direct
_atom_sites_solution_secondary difmap
_audit_creation_method SHELXTL
_cell_angle_alpha 90.00
_cell_angle_beta 106.056(2)
_cell_angle_gamma 90.00
_cell_formula_units_Z 2
_cell_length_a 18.021(2)
_cell_length_b 16.3464(19)
_cell_length_c 30.130(4)
_cell_measurement_temperature 143(2)
_cell_volume 8529.4(18)
_computing_cell_refinement 'Bruker SMART/SAINT'
_computing_data_collection 'Bruker SMART'
_computing_data_reduction 'Bruker SAINT'
_computing_molecular_graphics 'Bruker SHELXTL'
_computing_publication_material 'Bruker SHELXTL'
_computing_structure_refinement 'Bruker SHELXTL'
_computing_structure_solution 'Bruker SHELXTL'
_diffrn_ambient_temperature 143(2)
_diffrn_measured_fraction_theta_full 1.000
_diffrn_measured_fraction_theta_max 1.000
_diffrn_measurement_device_type 'Bruker SMART1K CCD'
_diffrn_measurement_method 'phi and omega'
_diffrn_radiation_monochromator graphite
_diffrn_radiation_source 'fine-focus sealed tube'
_diffrn_radiation_type MoK\a
_diffrn_radiation_wavelength 0.71073
_diffrn_reflns_av_R_equivalents 0.0428
_diffrn_reflns_av_sigmaI/netI 0.0309
_diffrn_reflns_limit_h_max 22
_diffrn_reflns_limit_h_min -22
_diffrn_reflns_limit_k_max 20
_diffrn_reflns_limit_k_min -20
_diffrn_reflns_limit_l_max 37
_diffrn_reflns_limit_l_min -37
_diffrn_reflns_number 96149
_diffrn_reflns_theta_full 26.37
_diffrn_reflns_theta_max 26.37
_diffrn_reflns_theta_min 1.43
_diffrn_standards_decay_% '< 1.0'
_exptl_absorpt_coefficient_mu 0.854
_exptl_absorpt_correction_T_max 0.8478
_exptl_absorpt_correction_T_min 0.7658
_exptl_absorpt_correction_type multi-scan
_exptl_absorpt_process_details 'Bruker SADABS'
_exptl_crystal_colour red
_exptl_crystal_density_diffrn 1.425
_exptl_crystal_density_meas ?
_exptl_crystal_density_method 'not measured'
_exptl_crystal_description polyhedron
_exptl_crystal_F_000 3772
_exptl_crystal_size_max 0.33
_exptl_crystal_size_mid 0.26
_exptl_crystal_size_min 0.20
_refine_diff_density_max 2.180
_refine_diff_density_min -2.285
_refine_diff_density_rms 0.127
_refine_ls_extinction_method none
_refine_ls_goodness_of_fit_ref 1.010
_refine_ls_hydrogen_treatment constr
_refine_ls_matrix_type full
_refine_ls_number_parameters 1061
_refine_ls_number_reflns 17454
_refine_ls_number_restraints 75
_refine_ls_restrained_S_all 1.018
_refine_ls_R_factor_all 0.1015
_refine_ls_R_factor_gt 0.0766
_refine_ls_shift/su_max 1.809
_refine_ls_shift/su_mean 0.026
_refine_ls_structure_factor_coef Fsqd
_refine_ls_weighting_details 'calc w=1/[\s^2^(Fo^2^)+(0.1081P)^2^+56.3158P] where P=(Fo^2^+2Fc^2^)/3'
_refine_ls_weighting_scheme calc
_refine_ls_wR_factor_gt 0.2044
_refine_ls_wR_factor_ref 0.2311
_reflns_number_gt 13239
_reflns_number_total 17454
_reflns_threshold_expression >2sigma(I)
_cod_data_source_file b812556b.txt
_cod_data_source_block afh105
_cod_depositor_comments
;
The following automatic conversions were performed:
'_symmetry_cell_setting' value 'Monoclinic' changed to 'monoclinic'
according to '/home/saulius/struct/CIF-dictionaries/cif_core.dic'
dictionary named 'cif_core.dic' version 2.4.1 from 2010-06-29.

Automatic conversion script
Id: cif_fix_enum 1527 2010-12-29 10:47:43Z saulius 

The following automatic conversions were performed:

'_exptl_crystal_density_meas' value 'n/a' was changed to '?' - the
value is perceived as not measured.

Automatic conversion script
Id: cif_fix_values 3008 2015-01-20 13:52:24Z robertas 
;
_cod_original_sg_symbol_H-M P2(1)/n
_cod_database_code 7004777

loop_
_symmetry_equiv_pos_as_xyz
'x, y, z'
'-x+1/2, y+1/2, -z+1/2'
'-x, -y, -z'
'x-1/2, -y-1/2, z-1/2'

loop_
_atom_site_label
_atom_site_type_symbol
_atom_site_fract_x
_atom_site_fract_y
_atom_site_fract_z
_atom_site_U_iso_or_equiv
_atom_site_adp_type
_atom_site_occupancy
_atom_site_symmetry_multiplicity
_atom_site_calc_flag
_atom_site_refinement_flags
_atom_site_disorder_assembly
_atom_site_disorder_group
Mn1 Mn 0.44133(4) 1.10666(4) 0.07502(2) 0.02264(18) Uani 1 1 d . . .
Mn2 Mn 0.37088(4) 0.91315(5) 0.04578(3) 0.02801(19) Uani 1 1 d . . .
Mn3 Mn 0.55956(4) 0.94151(5) 0.10820(2) 0.02384(18) Uani 1 1 d . . .
Mn4 Mn 0.51561(4) 0.80627(4) 0.01693(2) 0.02191(17) Uani 1 1 d . . .
Mn5 Mn 0.67788(5) 0.92550(5) 0.03374(3) 0.0309(2) Uani 1 1 d . . .
O1 O 0.32254(19) 1.0336(2) 0.03377(11) 0.0250(7) Uani 1 1 d . . .
O2 O 0.4530(2) 0.9931(2) 0.11256(11) 0.0279(7) Uani 1 1 d . . .
O3 O 0.4643(2) 0.8300(2) 0.07314(11) 0.0268(7) Uani 1 1 d . . .
O4 O 0.6280(2) 0.8587(2) 0.08022(11) 0.0260(7) Uani 1 1 d . . .
O5 O 0.6035(2) 0.8095(2) -0.01845(13) 0.0346(9) Uani 1 1 d . . .
N1 N 0.4883(2) 1.1955(3) 0.13573(14) 0.0281(9) Uani 1 1 d . . .
N2 N 0.3414(2) 1.1422(3) 0.10393(14) 0.0264(9) Uani 1 1 d . . .
N3 N 0.2640(3) 0.8323(3) 0.02534(16) 0.0361(11) Uani 1 1 d . . .
N4 N 0.3278(3) 0.8980(3) 0.10927(14) 0.0286(9) Uani 1 1 d . . .
N5 N 0.6524(3) 0.9734(3) 0.17489(15) 0.0292(9) Uani 1 1 d . . .
N6 N 0.5571(2) 0.8429(3) 0.16132(14) 0.0255(9) Uani 1 1 d . . .
N7 N 0.4500(2) 0.6858(3) -0.00791(14) 0.0267(9) Uani 1 1 d . . .
N8 N 0.5818(2) 0.7011(2) 0.06011(13) 0.0230(8) Uani 1 1 d . . .
N9 N 0.7976(3) 0.9534(3) 0.07912(16) 0.0387(12) Uani 1 1 d . . .
N10 N 0.7559(3) 0.8159(3) 0.02856(15) 0.0311(10) Uani 1 1 d . . .
C1 C 0.5606(3) 1.2233(3) 0.15126(19) 0.0352(12) Uani 1 1 d . . .
H1A H 0.5972 1.2077 0.1354 0.042 Uiso 1 1 calc R . .
C2 C 0.5845(4) 1.2739(4) 0.1895(2) 0.0437(14) Uani 1 1 d . . .
H2A H 0.6361 1.2936 0.1992 0.052 Uiso 1 1 calc R . .
C3 C 0.5318(4) 1.2952(4) 0.2133(2) 0.0479(16) Uani 1 1 d . . .
H3A H 0.5469 1.3289 0.2400 0.057 Uiso 1 1 calc R . .
C4 C 0.4561(4) 1.2665(4) 0.1976(2) 0.0428(14) Uani 1 1 d . . .
H4A H 0.4187 1.2805 0.2132 0.051 Uiso 1 1 calc R . .
C5 C 0.4370(3) 1.2173(3) 0.15878(17) 0.0314(11) Uani 1 1 d . . .
C6 C 0.3585(3) 1.1853(3) 0.14047(18) 0.0326(12) Uani 1 1 d . . .
H6A H 0.3203 1.1969 0.1559 0.039 Uiso 1 1 calc R . .
C7 C 0.2663(3) 1.1118(3) 0.08346(17) 0.0268(10) Uani 1 1 d . . .
C8 C 0.2002(3) 1.1377(3) 0.09498(19) 0.0329(12) Uani 1 1 d . . .
H8A H 0.2053 1.1777 0.1185 0.039 Uiso 1 1 calc R . .
C9 C 0.1275(3) 1.1075(4) 0.0734(2) 0.0349(12) Uani 1 1 d . . .
C10 C 0.1224(3) 1.0487(4) 0.03903(19) 0.0339(12) Uani 1 1 d . . .
H10A H 0.0733 1.0262 0.0237 0.041 Uiso 1 1 calc R . .
C11 C 0.1870(3) 1.0223(3) 0.02677(17) 0.0274(10) Uani 1 1 d . . .
H11A H 0.1816 0.9815 0.0037 0.033 Uiso 1 1 calc R . .
C12 C 0.2601(3) 1.0547(3) 0.04772(16) 0.0245(10) Uani 1 1 d . . .
C13 C 0.0571(3) 1.1399(5) 0.0871(3) 0.0521(18) Uani 1 1 d . . .
C14 C 0.0493(4) 1.2323(5) 0.0768(4) 0.084(3) Uani 1 1 d . . .
H14A H 0.0934 1.2612 0.0971 0.126 Uiso 1 1 calc R . .
H14B H 0.0014 1.2525 0.0822 0.126 Uiso 1 1 calc R . .
H14C H 0.0482 1.2419 0.0445 0.126 Uiso 1 1 calc R . .
C15 C 0.0681(4) 1.1253(7) 0.1380(3) 0.082(3) Uani 1 1 d . . .
H15A H 0.1096 1.1606 0.1560 0.123 Uiso 1 1 calc R . .
H15B H 0.0817 1.0679 0.1453 0.123 Uiso 1 1 calc R . .
H15C H 0.0200 1.1381 0.1458 0.123 Uiso 1 1 calc R . .
C16 C -0.0179(3) 1.0989(5) 0.0593(3) 0.0518(18) Uani 1 1 d . . .
H16A H -0.0141 1.0397 0.0644 0.078 Uiso 1 1 calc R . .
H16B H -0.0263 1.1105 0.0264 0.078 Uiso 1 1 calc R . .
H16C H -0.0614 1.1204 0.0695 0.078 Uiso 1 1 calc R . .
C17 C 0.2339(4) 0.7959(4) -0.0157(2) 0.0440(15) Uani 1 1 d . . .
H17A H 0.2571 0.8060 -0.0399 0.053 Uiso 1 1 calc R . .
C18 C 0.1709(4) 0.7444(4) -0.0241(3) 0.0531(18) Uani 1 1 d . . .
H18A H 0.1511 0.7198 -0.0536 0.064 Uiso 1 1 calc R . .
C19 C 0.1376(4) 0.7295(5) 0.0107(3) 0.060(2) Uani 1 1 d . . .
H19A H 0.0946 0.6937 0.0058 0.072 Uiso 1 1 calc R . .
C20 C 0.1672(4) 0.7670(4) 0.0537(3) 0.0548(18) Uani 1 1 d . . .
H20A H 0.1444 0.7585 0.0782 0.066 Uiso 1 1 calc R . .
C21 C 0.2310(3) 0.8171(4) 0.0591(2) 0.0383(13) Uani 1 1 d . . .
C22 C 0.2664(3) 0.8562(4) 0.1043(2) 0.0364(12) Uani 1 1 d . . .
H22A H 0.2439 0.8502 0.1291 0.044 Uiso 1 1 calc R . .
C23 C 0.3672(3) 0.9345(3) 0.15198(17) 0.0284(11) Uani 1 1 d . . .
C24 C 0.3468(4) 0.9222(4) 0.1931(2) 0.0435(15) Uani 1 1 d . . .
H24A H 0.3033 0.8890 0.1926 0.052 Uiso 1 1 calc R . .
C25 C 0.3880(4) 0.9566(5) 0.2343(2) 0.0513(18) Uani 1 1 d . A .
C26 C 0.4495(3) 1.0073(4) 0.23313(19) 0.0400(14) Uani 1 1 d . . .
H26A H 0.4773 1.0344 0.2606 0.048 Uiso 1 1 calc R . .
C27 C 0.4715(3) 1.0194(3) 0.19295(18) 0.0310(11) Uani 1 1 d . . .
H27A H 0.5147 1.0533 0.1937 0.037 Uiso 1 1 calc R . .
C28 C 0.4312(3) 0.9828(3) 0.15163(16) 0.0253(10) Uani 1 1 d . . .
C29 C 0.3668(4) 0.9520(5) 0.2803(2) 0.086(3) Uani 1 1 d D . .
C30 C 0.2842(5) 0.9203(9) 0.2733(7) 0.091(3) Uiso 0.50 1 d PD A 1
H30A H 0.2498 0.9463 0.2461 0.137 Uiso 0.50 1 calc PR A 1
H30B H 0.2669 0.9335 0.3006 0.137 Uiso 0.50 1 calc PR A 1
H30C H 0.2832 0.8609 0.2689 0.137 Uiso 0.50 1 calc PR A 1
C31 C 0.4240(8) 0.8903(8) 0.3095(6) 0.091(3) Uiso 0.50 1 d PD A 1
H31A H 0.4765 0.9042 0.3087 0.137 Uiso 0.50 1 calc PR A 1
H31B H 0.4110 0.8351 0.2971 0.137 Uiso 0.50 1 calc PR A 1
H31C H 0.4210 0.8922 0.3415 0.137 Uiso 0.50 1 calc PR A 1
C32 C 0.3757(9) 1.0342(7) 0.3058(6) 0.091(3) Uiso 0.50 1 d PD A 1
H32A H 0.3398 1.0741 0.2870 0.137 Uiso 0.50 1 calc PR A 1
H32B H 0.4288 1.0540 0.3111 0.137 Uiso 0.50 1 calc PR A 1
H32C H 0.3642 1.0271 0.3355 0.137 Uiso 0.50 1 calc PR A 1
C30B C 0.3030(7) 0.8883(8) 0.2771(7) 0.091(3) Uiso 0.50 1 d PD A 2
H30D H 0.2574 0.9033 0.2521 0.137 Uiso 0.50 1 calc PR A 2
H30E H 0.2894 0.8865 0.3064 0.137 Uiso 0.50 1 calc PR A 2
H30F H 0.3215 0.8343 0.2708 0.137 Uiso 0.50 1 calc PR A 2
C31B C 0.3393(9) 1.0351(6) 0.2934(6) 0.091(3) Uiso 0.50 1 d PD A 2
H31D H 0.2904 1.0499 0.2710 0.137 Uiso 0.50 1 calc PR A 2
H31E H 0.3782 1.0769 0.2933 0.137 Uiso 0.50 1 calc PR A 2
H31F H 0.3317 1.0316 0.3243 0.137 Uiso 0.50 1 calc PR A 2
C32B C 0.4393(7) 0.9258(10) 0.3178(5) 0.091(3) Uiso 0.50 1 d PD A 2
H32D H 0.4808 0.9654 0.3193 0.137 Uiso 0.50 1 calc PR A 2
H32E H 0.4558 0.8716 0.3103 0.137 Uiso 0.50 1 calc PR A 2
H32F H 0.4278 0.9236 0.3477 0.137 Uiso 0.50 1 calc PR A 2
C33 C 0.7033(3) 1.0343(4) 0.1806(2) 0.0357(12) Uani 1 1 d . . .
H33A H 0.6946 1.0765 0.1580 0.043 Uiso 1 1 calc R . .
C34 C 0.7685(4) 1.0389(4) 0.2180(2) 0.0418(14) Uani 1 1 d . . .
H34A H 0.8042 1.0827 0.2206 0.050 Uiso 1 1 calc R . .
C35 C 0.7807(4) 0.9790(4) 0.2513(2) 0.0470(15) Uani 1 1 d . . .
H35A H 0.8250 0.9805 0.2772 0.056 Uiso 1 1 calc R . .
C36 C 0.7277(3) 0.9166(4) 0.2465(2) 0.0387(13) Uani 1 1 d . . .
H36A H 0.7342 0.8753 0.2695 0.046 Uiso 1 1 calc R . .
C37 C 0.6649(3) 0.9150(3) 0.20797(18) 0.0305(11) Uani 1 1 d . . .
C38 C 0.6099(3) 0.8474(3) 0.19963(17) 0.0298(11) Uani 1 1 d . . .
H38A H 0.6134 0.8067 0.2226 0.036 Uiso 1 1 calc R . .
C39 C 0.5037(3) 0.7781(3) 0.15058(16) 0.0262(10) Uani 1 1 d . . .
C40 C 0.4950(3) 0.7198(3) 0.18273(18) 0.0324(12) Uani 1 1 d . . .
H40A H 0.5272 0.7231 0.2135 0.039 Uiso 1 1 calc R . .
C41 C 0.4409(3) 0.6574(4) 0.17108(19) 0.0363(12) Uani 1 1 d . B .
C42 C 0.3948(3) 0.6551(4) 0.1257(2) 0.0353(12) Uani 1 1 d . . .
H42A H 0.3566 0.6136 0.1169 0.042 Uiso 1 1 calc R . .
C43 C 0.4025(3) 0.7109(3) 0.09299(17) 0.0298(11) Uani 1 1 d . . .
H43A H 0.3705 0.7063 0.0622 0.036 Uiso 1 1 calc R . .
C44 C 0.4565(3) 0.7741(3) 0.10438(16) 0.0243(10) Uani 1 1 d . . .
C45 C 0.4297(3) 0.5948(4) 0.2070(2) 0.061(2) Uani 1 1 d D . .
C46 C 0.4440(8) 0.5094(6) 0.1900(5) 0.082(2) Uiso 0.50 1 d PD B 1
H46A H 0.4365 0.4682 0.2119 0.123 Uiso 0.50 1 calc PR B 1
H46B H 0.4970 0.5061 0.1875 0.123 Uiso 0.50 1 calc PR B 1
H46C H 0.4076 0.4993 0.1596 0.123 Uiso 0.50 1 calc PR B 1
C47 C 0.4842(7) 0.6085(10) 0.2554(3) 0.082(2) Uiso 0.50 1 d PD B 1
H47A H 0.4772 0.5645 0.2760 0.123 Uiso 0.50 1 calc PR B 1
H47B H 0.4724 0.6612 0.2675 0.123 Uiso 0.50 1 calc PR B 1
H47C H 0.5377 0.6087 0.2538 0.123 Uiso 0.50 1 calc PR B 1
C48 C 0.3458(4) 0.6005(10) 0.2092(5) 0.082(2) Uiso 0.50 1 d PD B 1
H48A H 0.3387 0.5644 0.2337 0.123 Uiso 0.50 1 calc PR B 1
H48B H 0.3109 0.5836 0.1796 0.123 Uiso 0.50 1 calc PR B 1
H48C H 0.3343 0.6570 0.2159 0.123 Uiso 0.50 1 calc PR B 1
C46B C 0.3897(8) 0.5154(6) 0.1861(5) 0.082(2) Uiso 0.50 1 d PD B 2
H46D H 0.3919 0.4756 0.2108 0.123 Uiso 0.50 1 calc PR B 2
H46E H 0.4159 0.4929 0.1643 0.123 Uiso 0.50 1 calc PR B 2
H46F H 0.3356 0.5268 0.1698 0.123 Uiso 0.50 1 calc PR B 2
C47B C 0.5082(5) 0.5742(9) 0.2407(5) 0.082(2) Uiso 0.50 1 d PD B 2
H47D H 0.5010 0.5342 0.2634 0.123 Uiso 0.50 1 calc PR B 2
H47E H 0.5315 0.6240 0.2567 0.123 Uiso 0.50 1 calc PR B 2
H47F H 0.5422 0.5511 0.2235 0.123 Uiso 0.50 1 calc PR B 2
C48B C 0.3794(7) 0.6383(9) 0.2334(5) 0.082(2) Uiso 0.50 1 d PD B 2
H48D H 0.3704 0.6015 0.2570 0.123 Uiso 0.50 1 calc PR B 2
H48E H 0.3299 0.6534 0.2118 0.123 Uiso 0.50 1 calc PR B 2
H48F H 0.4059 0.6877 0.2481 0.123 Uiso 0.50 1 calc PR B 2
C49 C 0.3856(3) 0.6775(4) -0.04263(18) 0.0331(12) Uani 1 1 d . . .
H49A H 0.3685 0.7226 -0.0628 0.040 Uiso 1 1 calc R . .
C50 C 0.3425(3) 0.6057(4) -0.0504(2) 0.0372(13) Uani 1 1 d . . .
H50A H 0.2976 0.6016 -0.0758 0.045 Uiso 1 1 calc R . .
C51 C 0.3659(3) 0.5405(4) -0.0208(2) 0.0395(13) Uani 1 1 d . . .
H51A H 0.3366 0.4913 -0.0247 0.047 Uiso 1 1 calc R . .
C52 C 0.4336(3) 0.5486(3) 0.0152(2) 0.0337(12) Uani 1 1 d . . .
H52A H 0.4515 0.5047 0.0360 0.040 Uiso 1 1 calc R . .
C53 C 0.4740(3) 0.6211(3) 0.02013(17) 0.0286(11) Uani 1 1 d . . .
C54 C 0.5467(3) 0.6328(3) 0.05705(17) 0.0275(10) Uani 1 1 d . . .
H54A H 0.5669 0.5899 0.0782 0.033 Uiso 1 1 calc R . .
C55 C 0.6532(3) 0.7159(3) 0.09322(16) 0.0249(10) Uani 1 1 d . . .
C56 C 0.7053(3) 0.6530(3) 0.11227(17) 0.0279(10) Uani 1 1 d . . .
H56A H 0.6918 0.5980 0.1035 0.034 Uiso 1 1 calc R . .
C57 C 0.7760(3) 0.6694(3) 0.14360(18) 0.0314(11) Uani 1 1 d . . .
C58 C 0.7914(3) 0.7511(3) 0.15713(18) 0.0323(11) Uani 1 1 d . . .
H58A H 0.8378 0.7639 0.1801 0.039 Uiso 1 1 calc R . .
C59 C 0.7412(3) 0.8136(3) 0.13812(17) 0.0285(11) Uani 1 1 d . . .
H59A H 0.7533 0.8681 0.1485 0.034 Uiso 1 1 calc R . .
C60 C 0.6728(3) 0.7977(3) 0.10370(16) 0.0239(10) Uani 1 1 d . . .
C61 C 0.8379(3) 0.6039(4) 0.1615(2) 0.0398(13) Uani 1 1 d . . .
C62 C 0.8086(4) 0.5183(4) 0.1452(3) 0.0529(18) Uani 1 1 d . . .
H62A H 0.7978 0.5151 0.1115 0.079 Uiso 1 1 calc R . .
H62B H 0.7611 0.5071 0.1540 0.079 Uiso 1 1 calc R . .
H62C H 0.8480 0.4778 0.1596 0.079 Uiso 1 1 calc R . .
C63 C 0.9067(4) 0.6227(5) 0.1437(3) 0.0532(17) Uani 1 1 d . . .
H63A H 0.8900 0.6266 0.1100 0.080 Uiso 1 1 calc R . .
H63B H 0.9451 0.5790 0.1530 0.080 Uiso 1 1 calc R . .
H63C H 0.9297 0.6749 0.1567 0.080 Uiso 1 1 calc R . .
C64 C 0.8619(4) 0.6059(4) 0.2149(2) 0.0508(17) Uani 1 1 d . . .
H64A H 0.8952 0.6533 0.2258 0.076 Uiso 1 1 calc R . .
H64B H 0.8899 0.5556 0.2269 0.076 Uiso 1 1 calc R . .
H64C H 0.8156 0.6100 0.2259 0.076 Uiso 1 1 calc R . .
C65 C 0.8176(4) 1.0185(4) 0.1071(2) 0.0500(17) Uani 1 1 d . . .
H65A H 0.7826 1.0630 0.1035 0.060 Uiso 1 1 calc R . .
C66 C 0.8868(5) 1.0233(5) 0.1407(2) 0.061(2) Uani 1 1 d . . .
H66A H 0.8988 1.0703 0.1599 0.074 Uiso 1 1 calc R . .
C67 C 0.9384(5) 0.9598(6) 0.1464(3) 0.066(2) Uani 1 1 d . . .
H67A H 0.9856 0.9615 0.1702 0.079 Uiso 1 1 calc R . .
C68 C 0.9205(4) 0.8932(5) 0.1169(2) 0.0533(17) Uani 1 1 d . . .
H68A H 0.9560 0.8495 0.1191 0.064 Uiso 1 1 calc R . .
C69 C 0.8486(4) 0.8923(4) 0.0839(2) 0.0431(15) Uani 1 1 d . . .
C70 C 0.8254(4) 0.8204(4) 0.0545(2) 0.0382(13) Uani 1 1 d . . .
H70A H 0.8612 0.7777 0.0546 0.046 Uiso 1 1 calc R . .
C71 C 0.7289(3) 0.7473(3) 0.00036(17) 0.0268(10) Uani 1 1 d . . .
C72 C 0.7761(3) 0.6832(3) -0.00598(18) 0.0300(11) Uani 1 1 d . . .
H72A H 0.8297 0.6858 0.0094 0.036 Uiso 1 1 calc R . .
C73 C 0.7484(3) 0.6161(3) -0.03362(19) 0.0312(11) Uani 1 1 d . C .
C74 C 0.6695(3) 0.6155(3) -0.05573(18) 0.0333(12) Uani 1 1 d . . .
H74A H 0.6483 0.5707 -0.0752 0.040 Uiso 1 1 calc R . .
C75 C 0.6210(3) 0.6784(3) -0.05018(18) 0.0317(11) Uani 1 1 d . . .
H75A H 0.5674 0.6751 -0.0654 0.038 Uiso 1 1 calc R . .
C76 C 0.6494(3) 0.7463(3) -0.02272(17) 0.0267(10) Uani 1 1 d . . .
C77 C 0.8039(3) 0.5482(3) -0.04042(19) 0.0500(17) Uani 1 1 d D . .
C78 C 0.7644(7) 0.4768(6) -0.0710(3) 0.063(4) Uiso 0.50 1 d PD C 1
H78A H 0.8035 0.4376 -0.0744 0.094 Uiso 0.50 1 calc PR C 1
H78B H 0.7360 0.4976 -0.1014 0.094 Uiso 0.50 1 calc PR C 1
H78C H 0.7284 0.4496 -0.0566 0.094 Uiso 0.50 1 calc PR C 1
C79 C 0.8658(6) 0.5851(8) -0.0607(4) 0.0648(18) Uiso 0.50 1 d PD C 1
H79A H 0.9036 0.5428 -0.0622 0.097 Uiso 0.50 1 calc PR C 1
H79B H 0.8918 0.6301 -0.0410 0.097 Uiso 0.50 1 calc PR C 1
H79C H 0.8413 0.6058 -0.0918 0.097 Uiso 0.50 1 calc PR C 1
C80 C 0.8428(7) 0.5160(8) 0.0083(2) 0.0648(18) Uiso 0.50 1 d PD C 1
H80A H 0.8752 0.4688 0.0063 0.097 Uiso 0.50 1 calc PR C 1
H80B H 0.8031 0.4993 0.0231 0.097 Uiso 0.50 1 calc PR C 1
H80C H 0.8748 0.5592 0.0267 0.097 Uiso 0.50 1 calc PR C 1
C78B C 0.7734(7) 0.4647(5) -0.0302(4) 0.0648(18) Uiso 0.50 1 d PD C 2
H78D H 0.8054 0.4212 -0.0377 0.097 Uiso 0.50 1 calc PR C 2
H78E H 0.7199 0.4581 -0.0489 0.097 Uiso 0.50 1 calc PR C 2
H78F H 0.7756 0.4616 0.0027 0.097 Uiso 0.50 1 calc PR C 2
C79B C 0.7974(7) 0.5538(8) -0.0922(2) 0.0648(18) Uiso 0.50 1 d PD C 2
H79D H 0.8270 0.5093 -0.1009 0.097 Uiso 0.50 1 calc PR C 2
H79E H 0.8180 0.6065 -0.0988 0.097 Uiso 0.50 1 calc PR C 2
H79F H 0.7431 0.5493 -0.1099 0.097 Uiso 0.50 1 calc PR C 2
C80B C 0.8889(4) 0.5565(8) -0.0129(4) 0.0648(18) Uiso 0.50 1 d PD C 2
H80D H 0.9172 0.5074 -0.0174 0.097 Uiso 0.50 1 calc PR C 2
H80E H 0.8925 0.5628 0.0200 0.097 Uiso 0.50 1 calc PR C 2
H80F H 0.9113 0.6046 -0.0237 0.097 Uiso 0.50 1 calc PR C 2
C81 C 0.5000 1.0000 0.0000 0.0194(13) Uani 1 2 d S . .
O6 O 0.4667(4) 0.9974(5) 0.0316(3) 0.0329(17) Uani 0.50 1 d P . .
O7 O 0.5109(5) 0.9427(4) 0.0295(2) 0.0359(19) Uani 0.50 1 d P . .
O8 O 0.5457(4) 0.9404(4) -0.0033(2) 0.0275(15) Uani 0.50 1 d P . .
C82 C 0.6065(3) 1.0905(3) 0.05531(16) 0.0244(10) Uani 1 1 d . . .
O9 O 0.5503(4) 1.1439(4) 0.0538(3) 0.0317(16) Uani 0.50 1 d P . .
O10 O 0.5703(4) 1.0800(5) 0.0865(2) 0.0350(18) Uani 0.50 1 d P . .
O11 O 0.6222(5) 1.0320(5) 0.0789(4) 0.058(3) Uani 0.50 1 d P . .
O12 O 0.6646(5) 1.0376(5) 0.0582(4) 0.046(2) Uani 0.50 1 d P . .
O13 O 0.6431(6) 1.1023(9) 0.0241(3) 0.065(4) Uani 0.50 1 d P . .
O14 O 0.5952(5) 1.1414(5) 0.0246(3) 0.039(2) Uani 0.50 1 d P . .
Cl1 Cl 0.79588(10) 1.25364(10) 0.15446(5) 0.0514(4) Uani 1 1 d D . .
O15 O 0.7527(3) 1.3246(3) 0.1617(3) 0.0708(10) Uiso 0.50 1 d PD D 1
O16 O 0.8339(4) 1.2190(3) 0.19781(13) 0.0708(10) Uiso 0.50 1 d PD D 1
O17 O 0.7423(2) 1.1972(2) 0.12679(14) 0.0708(10) Uiso 1 1 d D D 1
O18 O 0.8501(3) 1.2791(4) 0.1307(2) 0.0708(10) Uiso 0.50 1 d PD D 1
O15B O 0.7723(4) 1.33522(16) 0.1427(2) 0.0708(10) Uiso 0.50 1 d PD D 2
O16B O 0.8019(4) 1.2389(4) 0.20215(8) 0.0708(10) Uiso 0.50 1 d PD D 2
O18B O 0.87026(19) 1.2398(4) 0.1470(3) 0.0708(10) Uiso 0.50 1 d PD D 2
Cl2 Cl 1.1138(3) 0.7747(4) 0.1846(2) 0.0911(11) Uiso 0.50 1 d PD E 1
O19 O 1.1528(8) 0.8450(7) 0.1739(5) 0.158(3) Uiso 0.50 1 d PD E 1
O20 O 1.0863(9) 0.7261(8) 0.1440(4) 0.158(3) Uiso 0.50 1 d PD E 1
O21 O 1.1658(8) 0.7279(9) 0.2197(4) 0.158(3) Uiso 0.50 1 d PD E 1
O22 O 1.0500(7) 0.8005(10) 0.2006(5) 0.158(3) Uiso 0.50 1 d PD E 1
Cl2B Cl 1.1061(3) 0.8149(4) 0.1798(2) 0.0911(11) Uiso 0.50 1 d PD F 2
O19B O 1.1064(10) 0.8777(7) 0.1469(4) 0.158(3) Uiso 0.50 1 d PD F 2
O20B O 1.0875(9) 0.8494(9) 0.2188(4) 0.158(3) Uiso 0.50 1 d PD F 2
O21B O 1.1808(5) 0.7778(9) 0.1941(5) 0.158(3) Uiso 0.50 1 d PD F 2
O22B O 1.0502(7) 0.7543(8) 0.1590(5) 0.158(3) Uiso 0.50 1 d PD F 2

loop_
_atom_site_aniso_label
_atom_site_aniso_U_11
_atom_site_aniso_U_22
_atom_site_aniso_U_33
_atom_site_aniso_U_23
_atom_site_aniso_U_13
_atom_site_aniso_U_12
Mn1 0.0237(4) 0.0242(4) 0.0182(3) 0.0005(3) 0.0029(3) -0.0036(3)
Mn2 0.0261(4) 0.0278(4) 0.0250(4) -0.0038(3) -0.0015(3) 0.0005(3)
Mn3 0.0250(4) 0.0243(4) 0.0204(4) -0.0002(3) 0.0033(3) -0.0016(3)
Mn4 0.0241(4) 0.0224(4) 0.0172(3) 0.0016(3) 0.0024(3) -0.0027(3)
Mn5 0.0414(5) 0.0317(4) 0.0201(4) -0.0038(3) 0.0094(3) -0.0140(3)
O1 0.0262(17) 0.0281(18) 0.0217(16) 0.0006(14) 0.0080(14) -0.0003(14)
O2 0.0290(18) 0.0343(19) 0.0203(16) 0.0063(14) 0.0069(14) 0.0015(15)
O3 0.0308(18) 0.0294(18) 0.0201(16) 0.0048(14) 0.0070(14) 0.0014(15)
O4 0.0306(18) 0.0252(17) 0.0228(16) 0.0033(14) 0.0085(14) 0.0023(14)
O5 0.037(2) 0.034(2) 0.037(2) 0.0139(16) 0.0171(17) 0.0089(16)
N1 0.030(2) 0.028(2) 0.025(2) 0.0024(17) 0.0049(17) -0.0066(18)
N2 0.028(2) 0.027(2) 0.022(2) 0.0000(17) 0.0044(17) -0.0032(17)
N3 0.034(2) 0.035(2) 0.031(2) -0.008(2) -0.0060(19) 0.005(2)
N4 0.029(2) 0.031(2) 0.022(2) -0.0015(17) 0.0012(17) -0.0019(18)
N5 0.031(2) 0.029(2) 0.027(2) 0.0001(17) 0.0056(18) -0.0020(18)
N6 0.028(2) 0.027(2) 0.021(2) 0.0009(16) 0.0053(16) -0.0018(17)
N7 0.027(2) 0.029(2) 0.022(2) 0.0002(17) 0.0030(17) -0.0021(17)
N8 0.0222(19) 0.027(2) 0.0184(18) 0.0003(16) 0.0029(15) 0.0002(16)
N9 0.055(3) 0.036(3) 0.028(2) -0.010(2) 0.017(2) -0.019(2)
N10 0.043(3) 0.028(2) 0.024(2) -0.0020(17) 0.0126(19) -0.0060(19)
C1 0.038(3) 0.033(3) 0.030(3) 0.002(2) 0.002(2) -0.008(2)
C2 0.040(3) 0.045(3) 0.038(3) -0.007(3) -0.002(3) -0.011(3)
C3 0.051(4) 0.048(4) 0.035(3) -0.014(3) -0.006(3) -0.009(3)
C4 0.044(3) 0.047(4) 0.033(3) -0.011(3) 0.004(3) -0.005(3)
C5 0.034(3) 0.035(3) 0.022(2) -0.001(2) 0.002(2) -0.005(2)
C6 0.033(3) 0.038(3) 0.026(3) -0.008(2) 0.007(2) -0.006(2)
C7 0.025(2) 0.032(3) 0.024(2) 0.001(2) 0.0065(19) -0.002(2)
C8 0.032(3) 0.037(3) 0.030(3) -0.010(2) 0.010(2) -0.005(2)
C9 0.027(3) 0.044(3) 0.035(3) -0.009(2) 0.011(2) -0.006(2)
C10 0.027(3) 0.041(3) 0.033(3) -0.007(2) 0.008(2) -0.008(2)
C11 0.030(3) 0.028(3) 0.024(2) -0.0058(19) 0.006(2) -0.003(2)
C12 0.026(2) 0.028(2) 0.020(2) 0.0042(19) 0.0067(19) 0.0009(19)
C13 0.027(3) 0.075(5) 0.057(4) -0.032(4) 0.015(3) -0.007(3)
C14 0.034(4) 0.064(5) 0.148(9) -0.054(6) 0.017(5) -0.001(3)
C15 0.040(4) 0.158(10) 0.057(5) -0.053(6) 0.028(4) -0.035(5)
C16 0.028(3) 0.073(5) 0.058(4) -0.023(4) 0.018(3) -0.005(3)
C17 0.040(3) 0.042(3) 0.037(3) -0.014(3) -0.012(3) 0.008(3)
C18 0.045(4) 0.049(4) 0.050(4) -0.021(3) -0.011(3) 0.001(3)
C19 0.045(4) 0.048(4) 0.071(5) -0.020(4) -0.012(4) -0.012(3)
C20 0.049(4) 0.050(4) 0.056(4) -0.007(3) -0.001(3) -0.012(3)
C21 0.032(3) 0.035(3) 0.038(3) -0.008(2) -0.007(2) -0.002(2)
C22 0.032(3) 0.041(3) 0.031(3) -0.003(2) -0.001(2) -0.006(2)
C23 0.026(2) 0.035(3) 0.021(2) 0.000(2) 0.0015(19) -0.004(2)
C24 0.037(3) 0.067(4) 0.028(3) -0.002(3) 0.010(2) -0.021(3)
C25 0.047(4) 0.083(5) 0.026(3) -0.006(3) 0.013(3) -0.020(3)
C26 0.036(3) 0.057(4) 0.024(3) -0.012(3) 0.003(2) -0.011(3)
C27 0.027(3) 0.037(3) 0.027(3) 0.001(2) 0.004(2) -0.006(2)
C28 0.026(2) 0.030(3) 0.019(2) 0.0061(19) 0.0052(19) 0.003(2)
C29 0.071(6) 0.159(10) 0.036(4) -0.007(5) 0.027(4) -0.032(6)
C33 0.038(3) 0.033(3) 0.036(3) -0.003(2) 0.010(2) -0.004(2)
C34 0.037(3) 0.041(3) 0.044(3) -0.005(3) 0.007(3) -0.012(3)
C35 0.036(3) 0.055(4) 0.041(3) -0.005(3) -0.004(3) -0.006(3)
C36 0.039(3) 0.040(3) 0.032(3) 0.000(2) 0.001(2) -0.004(3)
C37 0.036(3) 0.030(3) 0.025(2) -0.001(2) 0.007(2) -0.002(2)
C38 0.034(3) 0.031(3) 0.023(2) 0.002(2) 0.005(2) -0.002(2)
C39 0.028(2) 0.028(2) 0.020(2) 0.0010(19) 0.0032(19) -0.001(2)
C40 0.035(3) 0.038(3) 0.020(2) 0.007(2) 0.001(2) -0.005(2)
C41 0.037(3) 0.038(3) 0.031(3) 0.010(2) 0.004(2) -0.007(2)
C42 0.034(3) 0.033(3) 0.037(3) 0.001(2) 0.006(2) -0.007(2)
C43 0.032(3) 0.031(3) 0.022(2) -0.001(2) 0.001(2) 0.001(2)
C44 0.028(2) 0.026(2) 0.019(2) 0.0049(18) 0.0053(19) 0.0042(19)
C45 0.065(5) 0.064(5) 0.047(4) 0.025(3) 0.004(3) -0.028(4)
C49 0.032(3) 0.037(3) 0.025(3) 0.001(2) 0.001(2) -0.005(2)
C50 0.029(3) 0.041(3) 0.035(3) -0.005(2) -0.003(2) -0.007(2)
C51 0.035(3) 0.033(3) 0.047(3) -0.006(3) 0.006(3) -0.009(2)
C52 0.031(3) 0.029(3) 0.039(3) 0.001(2) 0.006(2) -0.003(2)
C53 0.030(3) 0.029(3) 0.026(2) 0.001(2) 0.006(2) -0.002(2)
C54 0.029(3) 0.026(2) 0.024(2) 0.003(2) 0.003(2) -0.001(2)
C55 0.027(2) 0.029(2) 0.018(2) 0.0008(19) 0.0048(19) -0.002(2)
C56 0.030(3) 0.026(2) 0.025(2) 0.001(2) 0.002(2) -0.001(2)
C57 0.033(3) 0.029(3) 0.027(3) 0.004(2) 0.000(2) 0.001(2)
C58 0.031(3) 0.039(3) 0.022(2) 0.000(2) 0.000(2) -0.006(2)
C59 0.034(3) 0.026(2) 0.024(2) -0.004(2) 0.005(2) -0.005(2)
C60 0.028(2) 0.025(2) 0.019(2) 0.0016(18) 0.0070(19) 0.0005(19)
C61 0.033(3) 0.035(3) 0.042(3) 0.007(3) -0.004(2) 0.003(2)
C62 0.048(4) 0.032(3) 0.066(4) 0.005(3) -0.006(3) 0.009(3)
C63 0.040(3) 0.052(4) 0.066(5) 0.007(3) 0.011(3) 0.007(3)
C64 0.046(4) 0.051(4) 0.040(3) 0.015(3) -0.013(3) 0.000(3)
C65 0.073(5) 0.048(4) 0.037(3) -0.017(3) 0.029(3) -0.032(3)
C66 0.082(5) 0.064(5) 0.044(4) -0.028(4) 0.026(4) -0.041(4)
C67 0.076(5) 0.081(6) 0.040(4) -0.021(4) 0.013(4) -0.036(5)
C68 0.056(4) 0.062(4) 0.040(3) -0.013(3) 0.008(3) -0.021(3)
C69 0.053(4) 0.045(3) 0.031(3) -0.008(3) 0.011(3) -0.022(3)
C70 0.040(3) 0.036(3) 0.036(3) -0.007(2) 0.008(2) -0.009(2)
C71 0.032(3) 0.025(2) 0.022(2) 0.0004(19) 0.006(2) -0.004(2)
C72 0.029(3) 0.031(3) 0.030(3) 0.000(2) 0.008(2) 0.000(2)
C73 0.040(3) 0.027(3) 0.031(3) 0.001(2) 0.016(2) 0.001(2)
C74 0.048(3) 0.027(3) 0.026(3) -0.003(2) 0.011(2) -0.009(2)
C75 0.032(3) 0.035(3) 0.025(2) 0.007(2) 0.002(2) -0.006(2)
C76 0.031(3) 0.026(2) 0.026(2) 0.0070(19) 0.012(2) 0.003(2)
C77 0.065(4) 0.032(3) 0.065(4) -0.006(3) 0.039(4) 0.006(3)
C81 0.020(3) 0.020(3) 0.014(3) -0.001(2) -0.001(2) -0.006(2)
O6 0.035(4) 0.035(4) 0.034(4) -0.011(3) 0.017(3) -0.016(3)
O7 0.064(5) 0.020(4) 0.015(3) 0.002(3) -0.004(3) -0.005(4)
O8 0.020(3) 0.029(4) 0.029(4) -0.008(3) 0.000(3) 0.000(3)
C82 0.022(2) 0.028(3) 0.020(2) -0.006(2) 0.0016(18) -0.0071(19)
O9 0.026(4) 0.029(4) 0.033(4) -0.012(3) -0.003(3) 0.002(3)
O10 0.030(4) 0.056(5) 0.019(3) -0.011(3) 0.005(3) -0.020(4)
O11 0.034(5) 0.033(5) 0.078(7) 0.034(5) -0.033(5) -0.015(4)
O12 0.033(5) 0.036(5) 0.068(6) -0.023(4) 0.014(5) -0.010(4)
O13 0.027(5) 0.138(11) 0.031(5) -0.035(6) 0.009(4) -0.028(6)
O14 0.034(4) 0.041(5) 0.032(4) 0.019(4) -0.009(4) -0.019(4)
Cl1 0.0682(11) 0.0509(9) 0.0337(7) -0.0110(6) 0.0118(7) -0.0228(8)

loop_
_atom_type_symbol
_atom_type_description
_atom_type_scat_dispersion_real
_atom_type_scat_dispersion_imag
_atom_type_scat_source
C C 0.0033 0.0016 'International Tables Vol C Tables 4.2.6.8 and 6.1.1.4'
H H 0.0000 0.0000 'International Tables Vol C Tables 4.2.6.8 and 6.1.1.4'
N N 0.0061 0.0033 'International Tables Vol C Tables 4.2.6.8 and 6.1.1.4'
O O 0.0106 0.0060 'International Tables Vol C Tables 4.2.6.8 and 6.1.1.4'
Cl Cl 0.1484 0.1585 'International Tables Vol C Tables 4.2.6.8 and 6.1.1.4'
Mn Mn 0.3368 0.7283 'International Tables Vol C Tables 4.2.6.8 and 6.1.1.4'

loop_
_geom_angle_atom_site_label_1
_geom_angle_atom_site_label_2
_geom_angle_atom_site_label_3
_geom_angle
_geom_angle_site_symmetry_1
_geom_angle_site_symmetry_3
_geom_angle_publ_flag
O2 Mn1 O5 157.12(15) . 3_675 ?
O2 Mn1 N2 89.55(14) . . ?
O5 Mn1 N2 88.67(14) 3_675 . ?
O2 Mn1 O10 79.0(2) . . ?
O5 Mn1 O10 112.4(2) 3_675 . ?
N2 Mn1 O10 149.8(2) . . ?
O2 Mn1 N1 99.51(14) . . ?
O5 Mn1 N1 101.62(16) 3_675 . ?
N2 Mn1 N1 72.08(15) . . ?
O10 Mn1 N1 82.3(2) . . ?
O2 Mn1 O9 113.9(2) . . ?
O5 Mn1 O9 77.1(2) 3_675 . ?
N2 Mn1 O9 149.3(2) . . ?
O10 Mn1 O9 35.8(3) . . ?
N1 Mn1 O9 84.2(2) . . ?
O2 Mn1 O6 68.2(2) . . ?
O5 Mn1 O6 97.6(2) 3_675 . ?
N2 Mn1 O6 135.0(2) . . ?
O10 Mn1 O6 65.9(3) . . ?
N1 Mn1 O6 147.3(2) . . ?
O9 Mn1 O6 74.5(2) . . ?
O2 Mn1 O8 100.3(2) . 3_675 ?
O5 Mn1 O8 66.2(2) 3_675 3_675 ?
N2 Mn1 O8 136.00(19) . 3_675 ?
O10 Mn1 O8 74.0(2) . 3_675 ?
N1 Mn1 O8 145.3(2) . 3_675 ?
O9 Mn1 O8 61.8(2) . 3_675 ?
O6 Mn1 O8 32.3(3) . 3_675 ?
O2 Mn1 O1 78.03(12) . . ?
O5 Mn1 O1 80.00(14) 3_675 . ?
N2 Mn1 O1 69.44(13) . . ?
O10 Mn1 O1 133.3(2) . . ?
N1 Mn1 O1 141.45(14) . . ?
O9 Mn1 O1 132.43(19) . . ?
O6 Mn1 O1 67.9(2) . . ?
O8 Mn1 O1 70.94(18) 3_675 . ?
O13 Mn2 O3 100.1(4) 3_675 . ?
O13 Mn2 O1 90.6(4) 3_675 . ?
O3 Mn2 O1 152.51(14) . . ?
O13 Mn2 N4 150.8(3) 3_675 . ?
O3 Mn2 N4 91.28(14) . . ?
O1 Mn2 N4 91.41(14) . . ?
O13 Mn2 N3 78.3(3) 3_675 . ?
O3 Mn2 N3 104.56(15) . . ?
O1 Mn2 N3 102.35(15) . . ?
N4 Mn2 N3 72.74(17) . . ?
O13 Mn2 O6 76.9(3) 3_675 . ?
O3 Mn2 O6 84.4(2) . . ?
O1 Mn2 O6 73.4(2) . . ?
N4 Mn2 O6 131.4(2) . . ?
N3 Mn2 O6 154.8(2) . . ?
O13 Mn2 O2 139.4(3) 3_675 . ?
O3 Mn2 O2 78.20(13) . . ?
O1 Mn2 O2 77.24(12) . . ?
N4 Mn2 O2 69.18(13) . . ?
N3 Mn2 O2 141.88(15) . . ?
O6 Mn2 O2 62.52(19) . . ?
O13 Mn2 O14 24.7(4) 3_675 3_675 ?
O3 Mn2 O14 75.6(2) . 3_675 ?
O1 Mn2 O14 111.4(2) . 3_675 ?
N4 Mn2 O14 152.6(2) . 3_675 ?
N3 Mn2 O14 87.2(2) . 3_675 ?
O6 Mn2 O14 72.1(2) . 3_675 ?
O2 Mn2 O14 129.09(19) . 3_675 ?
O2 Mn3 O4 153.49(14) . . ?
O2 Mn3 O11 109.3(3) . . ?
O4 Mn3 O11 81.5(3) . . ?
O2 Mn3 N6 92.48(14) . . ?
O4 Mn3 N6 87.45(14) . . ?
O11 Mn3 N6 150.8(2) . . ?
O2 Mn3 N5 107.89(15) . . ?
O4 Mn3 N5 97.36(15) . . ?
O11 Mn3 N5 82.3(3) . . ?
N6 Mn3 N5 72.35(15) . . ?
O2 Mn3 O7 88.1(2) . . ?
O4 Mn3 O7 72.3(2) . . ?
O11 Mn3 O7 70.7(3) . . ?
N6 Mn3 O7 131.1(2) . . ?
N5 Mn3 O7 152.1(2) . . ?
O2 Mn3 O10 77.5(2) . . ?
O4 Mn3 O10 113.0(2) . . ?
O11 Mn3 O10 32.4(3) . . ?
N6 Mn3 O10 152.2(2) . . ?
N5 Mn3 O10 85.9(2) . . ?
O7 Mn3 O10 75.2(2) . . ?
O2 Mn3 O3 77.98(13) . . ?
O4 Mn3 O3 77.28(12) . . ?
O11 Mn3 O3 133.3(3) . . ?
N6 Mn3 O3 68.93(13) . . ?
N5 Mn3 O3 141.07(14) . . ?
O7 Mn3 O3 63.4(2) . . ?
O10 Mn3 O3 132.02(19) . . ?
O5 Mn4 O3 156.22(15) . . ?
O5 Mn4 O14 112.7(3) . 3_675 ?
O3 Mn4 O14 81.9(3) . 3_675 ?
O5 Mn4 O7 97.2(2) . . ?
O3 Mn4 O7 69.6(2) . . ?
O14 Mn4 O7 69.2(3) 3_675 . ?
O5 Mn4 N8 87.70(14) . . ?
O3 Mn4 N8 87.61(14) . . ?
O14 Mn4 N8 149.4(2) 3_675 . ?
O7 Mn4 N8 133.1(2) . . ?
O5 Mn4 O9 78.0(2) . 3_675 ?
O3 Mn4 O9 116.1(2) . 3_675 ?
O14 Mn4 O9 34.9(3) 3_675 3_675 ?
O7 Mn4 O9 76.8(2) . 3_675 ?
N8 Mn4 O9 148.8(2) . 3_675 ?
O5 Mn4 N7 104.00(16) . . ?
O3 Mn4 N7 96.57(14) . . ?
O14 Mn4 N7 81.1(2) 3_675 . ?
O7 Mn4 N7 148.5(2) . . ?
N8 Mn4 N7 71.52(15) . . ?
O9 Mn4 N7 85.1(2) 3_675 . ?
O5 Mn4 O8 66.3(2) . . ?
O3 Mn4 O8 102.2(2) . . ?
O14 Mn4 O8 74.5(2) 3_675 . ?
O7 Mn4 O8 32.6(3) . . ?
N8 Mn4 O8 136.04(19) . . ?
O9 Mn4 O8 61.9(2) 3_675 . ?
N7 Mn4 O8 146.60(19) . . ?
O5 Mn4 O4 79.48(14) . . ?
O3 Mn4 O4 77.07(12) . . ?
O14 Mn4 O4 135.0(2) 3_675 . ?
O7 Mn4 O4 66.3(2) . . ?
N8 Mn4 O4 68.94(13) . . ?
O9 Mn4 O4 133.4(2) 3_675 . ?
N7 Mn4 O4 140.13(13) . . ?
O8 Mn4 O4 71.76(18) . . ?
O12 Mn5 O1 95.4(3) . 3_675 ?
O12 Mn5 O4 96.3(3) . . ?
O1 Mn5 O4 151.96(14) 3_675 . ?
O12 Mn5 N9 77.6(3) . . ?
O1 Mn5 N9 105.33(15) 3_675 . ?
O4 Mn5 N9 102.03(15) . . ?
O12 Mn5 N10 150.1(3) . . ?
O1 Mn5 N10 91.15(14) 3_675 . ?
O4 Mn5 N10 91.28(14) . . ?
N9 Mn5 N10 72.52(18) . . ?
O12 Mn5 O8 82.6(3) . . ?
O1 Mn5 O8 77.3(2) 3_675 . ?
O4 Mn5 O8 79.1(2) . . ?
N9 Mn5 O8 160.2(2) . . ?
N10 Mn5 O8 127.3(2) . . ?
C12 O1 Mn5 115.6(3) . 3_675 ?
C12 O1 Mn2 121.1(3) . . ?
Mn5 O1 Mn2 109.99(15) 3_675 . ?
C12 O1 Mn1 113.7(3) . . ?
Mn5 O1 Mn1 95.88(13) 3_675 . ?
Mn2 O1 Mn1 95.98(13) . . ?
C28 O2 Mn3 119.2(3) . . ?
C28 O2 Mn1 123.7(3) . . ?
Mn3 O2 Mn1 105.51(15) . . ?
C28 O2 Mn2 112.6(3) . . ?
Mn3 O2 Mn2 94.96(13) . . ?
Mn1 O2 Mn2 94.44(12) . . ?
C44 O3 Mn2 118.5(3) . . ?
C44 O3 Mn4 124.9(3) . . ?
Mn2 O3 Mn4 105.74(14) . . ?
C44 O3 Mn3 112.8(3) . . ?
Mn2 O3 Mn3 94.22(13) . . ?
Mn4 O3 Mn3 93.89(13) . . ?
C60 O4 Mn3 125.6(3) . . ?
C60 O4 Mn5 114.7(3) . . ?
Mn3 O4 Mn5 108.83(15) . . ?
C60 O4 Mn4 112.5(3) . . ?
Mn3 O4 Mn4 94.72(13) . . ?
Mn5 O4 Mn4 94.18(12) . . ?
C76 O5 Mn4 125.8(3) . . ?
C76 O5 Mn1 121.0(3) . 3_675 ?
Mn4 O5 Mn1 103.94(16) . 3_675 ?
C1 N1 C5 118.1(5) . . ?
C1 N1 Mn1 126.9(4) . . ?
C5 N1 Mn1 114.9(3) . . ?
C6 N2 C7 123.2(5) . . ?
C6 N2 Mn1 116.3(4) . . ?
C7 N2 Mn1 120.4(3) . . ?
C21 N3 C17 117.9(5) . . ?
C21 N3 Mn2 115.0(3) . . ?
C17 N3 Mn2 127.0(5) . . ?
C22 N4 C23 122.2(5) . . ?
C22 N4 Mn2 116.6(4) . . ?
C23 N4 Mn2 121.1(3) . . ?
C33 N5 C37 117.6(5) . . ?
C33 N5 Mn3 126.4(4) . . ?
C37 N5 Mn3 114.7(3) . . ?
C38 N6 C39 122.8(4) . . ?
C38 N6 Mn3 116.0(3) . . ?
C39 N6 Mn3 121.0(3) . . ?
C49 N7 C53 118.0(5) . . ?
C49 N7 Mn4 126.5(4) . . ?
C53 N7 Mn4 114.8(3) . . ?
C54 N8 C55 122.5(4) . . ?
C54 N8 Mn4 116.6(3) . . ?
C55 N8 Mn4 120.3(3) . . ?
C69 N9 C65 117.8(6) . . ?
C69 N9 Mn5 115.3(4) . . ?
C65 N9 Mn5 125.8(5) . . ?
C70 N10 C71 122.0(5) . . ?
C70 N10 Mn5 115.1(4) . . ?
C71 N10 Mn5 122.9(4) . . ?
N1 C1 C2 122.9(6) . . ?
C3 C2 C1 118.7(6) . . ?
C2 C3 C4 119.1(6) . . ?
C5 C4 C3 118.4(6) . . ?
N1 C5 C4 122.8(5) . . ?
N1 C5 C6 116.1(5) . . ?
C4 C5 C6 121.1(5) . . ?
N2 C6 C5 120.1(5) . . ?
C8 C7 C12 120.0(5) . . ?
C8 C7 N2 124.4(5) . . ?
C12 C7 N2 115.5(4) . . ?
C9 C8 C7 122.5(5) . . ?
C8 C9 C10 117.0(5) . . ?
C8 C9 C13 119.8(5) . . ?
C10 C9 C13 123.2(5) . . ?
C11 C10 C9 121.6(5) . . ?
C10 C11 C12 121.3(5) . . ?
O1 C12 C11 121.6(4) . . ?
O1 C12 C7 120.8(4) . . ?
C11 C12 C7 117.5(4) . . ?
C15 C13 C9 109.5(6) . . ?
C15 C13 C16 109.4(6) . . ?
C9 C13 C16 111.9(5) . . ?
C15 C13 C14 109.8(7) . . ?
C9 C13 C14 108.7(6) . . ?
C16 C13 C14 107.5(6) . . ?
N3 C17 C18 122.8(7) . . ?
C19 C18 C17 118.7(6) . . ?
C18 C19 C20 119.8(7) . . ?
C21 C20 C19 117.5(8) . . ?
N3 C21 C20 123.3(6) . . ?
N3 C21 C22 116.8(5) . . ?
C20 C21 C22 119.9(6) . . ?
N4 C22 C21 118.7(5) . . ?
C24 C23 C28 120.4(5) . . ?
C24 C23 N4 123.7(5) . . ?
C28 C23 N4 115.9(4) . . ?
C25 C24 C23 122.1(5) . . ?
C24 C25 C26 117.0(5) . . ?
C24 C25 C29 125.9(6) . . ?
C26 C25 C29 116.8(5) . . ?
C27 C26 C25 121.9(5) . . ?
C26 C27 C28 121.0(5) . . ?
O2 C28 C27 121.4(5) . . ?
O2 C28 C23 121.0(4) . . ?
C27 C28 C23 117.6(5) . . ?
C32B C29 C30B 109.15(10) . . ?
C32B C29 C30 127.1(11) . . ?
C30B C29 C30 23.2(8) . . ?
C32B C29 C32 85.7(8) . . ?
C30B C29 C32 126.8(11) . . ?
C30 C29 C32 109.14(10) . . ?
C32B C29 C31B 109.10(10) . . ?
C30B C29 C31B 109.13(10) . . ?
C30 C29 C31B 88.0(8) . . ?
C32 C29 C31B 24.8(8) . . ?
C32B C29 C31 24.9(8) . . ?
C30B C29 C31 87.9(8) . . ?
C30 C29 C31 109.20(10) . . ?
C32 C29 C31 109.14(10) . . ?
C31B C29 C31 130.3(10) . . ?
C32B C29 C25 107.7(9) . . ?
C30B C29 C25 110.2(9) . . ?
C30 C29 C25 111.5(9) . . ?
C32 C29 C25 112.9(9) . . ?
C31B C29 C25 111.5(9) . . ?
C31 C29 C25 104.8(9) . . ?
N5 C33 C34 122.9(6) . . ?
C35 C34 C33 118.8(6) . . ?
C36 C35 C34 119.0(6) . . ?
C35 C36 C37 119.0(6) . . ?
N5 C37 C36 122.5(5) . . ?
N5 C37 C38 116.2(5) . . ?
C36 C37 C38 121.3(5) . . ?
N6 C38 C37 120.0(5) . . ?
C40 C39 N6 123.7(4) . . ?
C40 C39 C44 119.8(5) . . ?
N6 C39 C44 116.5(4) . . ?
C41 C40 C39 122.1(5) . . ?
C40 C41 C42 117.1(5) . . ?
C40 C41 C45 122.0(5) . . ?
C42 C41 C45 120.8(5) . . ?
C43 C42 C41 122.3(5) . . ?
C42 C43 C44 121.1(5) . . ?
O3 C44 C43 122.1(4) . . ?
O3 C44 C39 120.3(4) . . ?
C43 C44 C39 117.6(4) . . ?
C47 C45 C48 109.16(10) . . ?
C47 C45 C46 109.16(10) . . ?
C48 C45 C46 109.15(10) . . ?
C47 C45 C47B 34.1(6) . . ?
C48 C45 C47B 136.3(8) . . ?
C46 C45 C47B 79.1(7) . . ?
C47 C45 C46B 128.2(9) . . ?
C48 C45 C46B 73.3(6) . . ?
C46 C45 C46B 36.4(6) . . ?
C47B C45 C46B 109.14(10) . . ?
C47 C45 C48B 75.7(6) . . ?
C48 C45 C48B 38.7(6) . . ?
C46 C45 C48B 140.6(8) . . ?
C47B C45 C48B 109.12(10) . . ?
C46B C45 C48B 109.12(10) . . ?
C47 C45 C41 113.4(7) . . ?
C48 C45 C41 108.3(7) . . ?
C46 C45 C41 107.6(7) . . ?
C47B C45 C41 109.5(7) . . ?
C46B C45 C41 114.3(7) . . ?
C48B C45 C41 105.5(8) . . ?
N7 C49 C50 122.7(5) . . ?
C51 C50 C49 119.1(5) . . ?
C50 C51 C52 118.3(5) . . ?
C53 C52 C51 119.2(5) . . ?
N7 C53 C52 122.6(5) . . ?
N7 C53 C54 115.7(4) . . ?
C52 C53 C54 121.7(5) . . ?
N8 C54 C53 119.1(4) . . ?
C60 C55 C56 120.6(5) . . ?
C60 C55 N8 116.6(4) . . ?
C56 C55 N8 122.6(4) . . ?
C57 C56 C55 121.5(5) . . ?
C56 C57 C58 116.9(5) . . ?
C56 C57 C61 123.2(5) . . ?
C58 C57 C61 119.8(5) . . ?
C59 C58 C57 122.0(5) . . ?
C58 C59 C60 120.9(5) . . ?
O4 C60 C55 120.7(4) . . ?
O4 C60 C59 121.8(4) . . ?
C55 C60 C59 117.5(4) . . ?
C63 C61 C57 108.7(5) . . ?
C63 C61 C62 108.5(6) . . ?
C57 C61 C62 111.9(5) . . ?
C63 C61 C64 110.1(5) . . ?
C57 C61 C64 108.6(5) . . ?
C62 C61 C64 109.0(5) . . ?
N9 C65 C66 122.6(8) . . ?
C67 C66 C65 119.6(7) . . ?
C66 C67 C68 119.1(8) . . ?
C67 C68 C69 118.0(8) . . ?
N9 C69 C68 122.8(6) . . ?
N9 C69 C70 117.5(6) . . ?
C68 C69 C70 119.6(7) . . ?
N10 C70 C69 118.9(6) . . ?
C72 C71 C76 120.0(5) . . ?
C72 C71 N10 123.9(5) . . ?
C76 C71 N10 116.1(5) . . ?
C73 C72 C71 123.0(5) . . ?
C72 C73 C74 116.4(5) . . ?
C72 C73 C77 120.7(5) . . ?
C74 C73 C77 122.9(5) . . ?
C75 C74 C73 121.9(5) . . ?
C74 C75 C76 121.4(5) . . ?
O5 C76 C75 122.1(5) . . ?
O5 C76 C71 120.7(5) . . ?
C75 C76 C71 117.2(5) . . ?
C80B C77 C78B 109.24(10) . . ?
C80B C77 C78 128.4(7) . . ?
C78B C77 C78 46.5(6) . . ?
C80B C77 C79B 109.17(10) . . ?
C78B C77 C79B 109.12(10) . . ?
C78 C77 C79B 62.8(6) . . ?
C80B C77 C79 56.9(6) . . ?
C78B C77 C79 140.3(7) . . ?
C78 C77 C79 109.12(10) . . ?
C79B C77 C79 55.4(5) . . ?
C80B C77 C80 52.4(6) . . ?
C78B C77 C80 66.2(5) . . ?
C78 C77 C80 109.04(10) . . ?
C79B C77 C80 151.6(7) . . ?
C79 C77 C80 109.01(10) . . ?
C80B C77 C73 116.8(6) . . ?
C78B C77 C73 109.4(6) . . ?
C78 C77 C73 114.6(6) . . ?
C79B C77 C73 102.8(6) . . ?
C79 C77 C73 109.8(6) . . ?
C80 C77 C73 105.1(6) . . ?
O6 C81 O6 180.0(5) . 3_675 ?
O6 C81 O7 57.2(5) . . ?
O6 C81 O7 122.8(5) 3_675 . ?
O6 C81 O7 122.8(5) . 3_675 ?
O6 C81 O7 57.2(5) 3_675 3_675 ?
O7 C81 O7 179.999(3) . 3_675 ?
O6 C81 O8 61.5(5) . 3_675 ?
O6 C81 O8 118.5(5) 3_675 3_675 ?
O7 C81 O8 118.7(5) . 3_675 ?
O7 C81 O8 61.3(5) 3_675 3_675 ?
O6 C81 O8 118.5(5) . . ?
O6 C81 O8 61.5(5) 3_675 . ?
O7 C81 O8 61.3(5) . . ?
O7 C81 O8 118.7(5) 3_675 . ?
O8 C81 O8 179.996(2) 3_675 . ?
O7 O6 C81 61.8(5) . . ?
O7 O6 O8 122.4(7) . 3_675 ?
C81 O6 O8 60.7(5) . 3_675 ?
O7 O6 Mn1 146.0(6) . . ?
C81 O6 Mn1 127.3(5) . . ?
O8 O6 Mn1 75.3(5) 3_675 . ?
O7 O6 Mn2 96.0(6) . . ?
C81 O6 Mn2 133.6(5) . . ?
O8 O6 Mn2 125.2(6) 3_675 . ?
Mn1 O6 Mn2 94.5(3) . . ?
O6 O7 C81 61.0(5) . . ?
O6 O7 O8 121.4(7) . . ?
C81 O7 O8 60.4(5) . . ?
O6 O7 Mn4 142.2(7) . . ?
C81 O7 Mn4 128.0(5) . . ?
O8 O7 Mn4 78.4(5) . . ?
O6 O7 Mn3 91.2(5) . . ?
C81 O7 Mn3 132.3(5) . . ?
O8 O7 Mn3 130.9(6) . . ?
Mn4 O7 Mn3 98.2(3) . . ?
C81 O8 O6 57.8(4) . 3_675 ?
C81 O8 O7 58.3(4) . . ?
O6 O8 O7 116.1(7) 3_675 . ?
C81 O8 Mn5 128.7(4) . . ?
O6 O8 Mn5 111.1(5) 3_675 . ?
O7 O8 Mn5 106.3(5) . . ?
C81 O8 Mn1 122.6(4) . 3_675 ?
O6 O8 Mn1 72.5(4) 3_675 3_675 ?
O7 O8 Mn1 152.6(5) . 3_675 ?
Mn5 O8 Mn1 93.2(2) . 3_675 ?
C81 O8 Mn4 118.6(4) . . ?
O6 O8 Mn4 151.0(5) 3_675 . ?
O7 O8 Mn4 69.1(4) . . ?
Mn5 O8 Mn4 93.2(2) . . ?
Mn1 O8 Mn4 91.2(2) 3_675 . ?
O11 C82 O14 166.8(10) . . ?
O11 C82 O10 62.5(8) . . ?
O14 C82 O10 129.1(8) . . ?
O11 C82 O13 118.0(10) . . ?
O14 C82 O13 50.5(7) . . ?
O10 C82 O13 179.1(8) . . ?
O11 C82 O9 127.4(9) . . ?
O14 C82 O9 63.9(7) . . ?
O10 C82 O9 65.2(6) . . ?
O13 C82 O9 114.3(8) . . ?
O11 C82 O12 52.1(7) . . ?
O14 C82 O12 116.9(8) . . ?
O10 C82 O12 114.0(7) . . ?
O13 C82 O12 66.4(8) . . ?
O9 C82 O12 178.0(7) . . ?
C82 O9 O14 54.2(5) . . ?
C82 O9 O10 56.3(5) . . ?
O14 O9 O10 110.4(7) . . ?
C82 O9 Mn4 117.4(5) . 3_675 ?
O14 O9 Mn4 69.7(5) . 3_675 ?
O10 O9 Mn4 151.7(5) . 3_675 ?
C82 O9 Mn1 121.0(5) . . ?
O14 O9 Mn1 151.7(5) . . ?
O10 O9 Mn1 71.6(5) . . ?
Mn4 O9 Mn1 95.1(3) 3_675 . ?
O11 O10 C82 54.3(6) . . ?
O11 O10 O9 112.6(7) . . ?
C82 O10 O9 58.5(5) . . ?
O11 O10 Mn1 147.5(6) . . ?
C82 O10 Mn1 123.8(5) . . ?
O9 O10 Mn1 72.6(5) . . ?
O11 O10 Mn3 65.7(6) . . ?
C82 O10 Mn3 115.0(6) . . ?
O9 O10 Mn3 150.6(5) . . ?
Mn1 O10 Mn3 93.8(3) . . ?
O12 O11 C82 71.5(8) . . ?
O12 O11 O10 133.8(9) . . ?
C82 O11 O10 63.2(6) . . ?
O12 O11 Mn3 142.2(9) . . ?
C82 O11 Mn3 136.6(7) . . ?
O10 O11 Mn3 81.9(7) . . ?
O11 O12 C82 56.4(6) . . ?
O11 O12 O13 111.5(9) . . ?
C82 O12 O13 55.5(6) . . ?
O11 O12 Mn5 107.4(8) . . ?
C82 O12 Mn5 137.0(6) . . ?
O13 O12 Mn5 116.1(7) . . ?
O14 O13 C82 60.8(6) . . ?
O14 O13 O12 118.9(9) . . ?
C82 O13 O12 58.1(6) . . ?
O14 O13 Mn2 102.3(9) . 3_675 ?
C82 O13 Mn2 140.7(6) . 3_675 ?
O12 O13 Mn2 124.5(9) . 3_675 ?
O13 O14 C82 68.8(8) . . ?
O13 O14 O9 130.6(9) . . ?
C82 O14 O9 61.9(5) . . ?
O13 O14 Mn4 145.4(8) . 3_675 ?
C82 O14 Mn4 128.9(6) . 3_675 ?
O9 O14 Mn4 75.4(5) . 3_675 ?
O13 O14 Mn2 53.1(7) . 3_675 ?
C82 O14 Mn2 111.6(7) . 3_675 ?
O9 O14 Mn2 152.3(6) . 3_675 ?
Mn4 O14 Mn2 93.0(3) 3_675 3_675 ?
O16 Cl1 O15B 130.1(3) . . ?
O16 Cl1 O18 110.90(17) . . ?
O15B Cl1 O18 78.4(4) . . ?
O16 Cl1 O17 110.95(17) . . ?
O15B Cl1 O17 110.82(17) . . ?
O18 Cl1 O17 110.06(16) . . ?
O16 Cl1 O16B 28.7(4) . . ?
O15B Cl1 O16B 110.15(17) . . ?
O18 Cl1 O16B 133.0(3) . . ?
O17 Cl1 O16B 109.22(16) . . ?
O16 Cl1 O18B 81.2(4) . . ?
O15B Cl1 O18B 109.74(17) . . ?
O18 Cl1 O18B 33.7(4) . . ?
O17 Cl1 O18B 108.45(16) . . ?
O16B Cl1 O18B 108.41(17) . . ?
O16 Cl1 O15 109.02(17) . . ?
O15B Cl1 O15 31.2(4) . . ?
O18 Cl1 O15 108.27(16) . . ?
O17 Cl1 O15 107.54(16) . . ?
O16B Cl1 O15 83.1(4) . . ?
O18B Cl1 O15 135.5(3) . . ?
O21 Cl2 O20 109.78(18) . . ?
O21 Cl2 O19 109.61(18) . . ?
O20 Cl2 O19 109.34(18) . . ?
O21 Cl2 O22 109.49(18) . . ?
O20 Cl2 O22 109.36(18) . . ?
O19 Cl2 O22 109.25(18) . . ?
O20B Cl2B O22B 109.81(18) . . ?
O20B Cl2B O19B 109.60(18) . . ?
O22B Cl2B O19B 109.32(18) . . ?
O20B Cl2B O21B 109.70(18) . . ?
O22B Cl2B O21B 109.24(18) . . ?
O19B Cl2B O21B 109.15(18) . . ?

loop_
_geom_bond_atom_site_label_1
_geom_bond_atom_site_label_2
_geom_bond_distance
_geom_bond_site_symmetry_2
_geom_bond_publ_flag
Mn1 O2 2.154(4) . ?
Mn1 O5 2.163(4) 3_675 ?
Mn1 N2 2.283(4) . ?
Mn1 O10 2.296(8) . ?
Mn1 N1 2.305(4) . ?
Mn1 O9 2.309(8) . ?
Mn1 O6 2.334(7) . ?
Mn1 O8 2.367(7) 3_675 ?
Mn1 O1 2.466(3) . ?
Mn2 O13 2.067(9) 3_675 ?
Mn2 O3 2.143(4) . ?
Mn2 O1 2.143(4) . ?
Mn2 N4 2.269(4) . ?
Mn2 N3 2.276(5) . ?
Mn2 O6 2.339(7) . ?
Mn2 O2 2.510(4) . ?
Mn2 O14 2.526(10) 3_675 ?
Mn3 O2 2.133(4) . ?
Mn3 O4 2.154(3) . ?
Mn3 O11 2.190(10) . ?
Mn3 N6 2.280(4) . ?
Mn3 N5 2.291(4) . ?
Mn3 O7 2.291(7) . ?
Mn3 O10 2.378(9) . ?
Mn3 O3 2.527(4) . ?
Mn4 O5 2.141(4) . ?
Mn4 O3 2.177(3) . ?
Mn4 O14 2.213(8) 3_675 ?
Mn4 O7 2.268(7) . ?
Mn4 N8 2.283(4) . ?
Mn4 O9 2.284(7) 3_675 ?
Mn4 N7 2.312(4) . ?
Mn4 O8 2.378(7) . ?
Mn4 O4 2.518(4) . ?
Mn5 O12 2.015(8) . ?
Mn5 O1 2.139(3) 3_675 ?
Mn5 O4 2.158(3) . ?
Mn5 N9 2.258(5) . ?
Mn5 N10 2.309(5) . ?
Mn5 O8 2.347(7) . ?
O1 C12 1.350(6) . ?
O1 Mn5 2.139(3) 3_675 ?
O2 C28 1.351(6) . ?
O3 C44 1.347(6) . ?
O4 C60 1.354(6) . ?
O5 C76 1.350(6) . ?
O5 Mn1 2.163(4) 3_675 ?
N1 C1 1.335(7) . ?
N1 C5 1.350(7) . ?
N2 C6 1.271(7) . ?
N2 C7 1.413(6) . ?
N3 C21 1.336(8) . ?
N3 C17 1.344(7) . ?
N4 C22 1.273(7) . ?
N4 C23 1.418(6) . ?
N5 C33 1.333(7) . ?
N5 C37 1.354(7) . ?
N6 C38 1.280(7) . ?
N6 C39 1.408(6) . ?
N7 C49 1.338(7) . ?
N7 C53 1.348(7) . ?
N8 C54 1.275(6) . ?
N8 C55 1.413(6) . ?
N9 C69 1.338(9) . ?
N9 C65 1.344(7) . ?
N10 C70 1.282(8) . ?
N10 C71 1.410(6) . ?
C1 C2 1.388(8) . ?
C2 C3 1.384(10) . ?
C3 C4 1.395(9) . ?
C4 C5 1.383(8) . ?
C5 C6 1.464(7) . ?
C7 C8 1.396(7) . ?
C7 C12 1.406(7) . ?
C8 C9 1.383(7) . ?
C9 C10 1.398(8) . ?
C9 C13 1.532(8) . ?
C10 C11 1.385(8) . ?
C11 C12 1.398(7) . ?
C13 C15 1.511(11) . ?
C13 C16 1.534(9) . ?
C13 C14 1.539(12) . ?
C17 C18 1.379(10) . ?
C18 C19 1.368(12) . ?
C19 C20 1.398(10) . ?
C20 C21 1.383(9) . ?
C21 C22 1.479(8) . ?
C23 C24 1.400(8) . ?
C23 C28 1.401(7) . ?
C24 C25 1.378(8) . ?
C25 C26 1.393(9) . ?
C25 C29 1.538(8) . ?
C26 C27 1.388(8) . ?
C27 C28 1.391(7) . ?
C29 C32B 1.5341(11) . ?
C29 C30B 1.5340(11) . ?
C29 C30 1.5338(11) . ?
C29 C32 1.5345(11) . ?
C29 C31B 1.5344(11) . ?
C29 C31 1.5339(11) . ?
C33 C34 1.387(8) . ?
C34 C35 1.376(9) . ?
C35 C36 1.377(9) . ?
C36 C37 1.379(8) . ?
C37 C38 1.459(7) . ?
C39 C40 1.397(7) . ?
C39 C44 1.418(7) . ?
C40 C41 1.387(8) . ?
C41 C42 1.392(8) . ?
C41 C45 1.543(7) . ?
C42 C43 1.377(8) . ?
C43 C44 1.395(7) . ?
C45 C47 1.5338(10) . ?
C45 C48 1.5339(11) . ?
C45 C46 1.5340(10) . ?
C45 C47B 1.5341(11) . ?
C45 C46B 1.5341(10) . ?
C45 C48B 1.5344(10) . ?
C49 C50 1.391(8) . ?
C50 C51 1.380(9) . ?
C51 C52 1.396(8) . ?
C52 C53 1.376(7) . ?
C53 C54 1.478(7) . ?
C55 C60 1.397(7) . ?
C55 C56 1.404(7) . ?
C56 C57 1.386(7) . ?
C57 C58 1.402(8) . ?
C57 C61 1.532(7) . ?
C58 C59 1.379(8) . ?
C59 C60 1.399(7) . ?
C61 C63 1.513(9) . ?
C61 C62 1.528(9) . ?
C61 C64 1.546(9) . ?
C65 C66 1.374(11) . ?
C66 C67 1.372(13) . ?
C67 C68 1.385(10) . ?
C68 C69 1.398(9) . ?
C69 C70 1.461(8) . ?
C71 C72 1.395(7) . ?
C71 C76 1.409(7) . ?
C72 C73 1.384(7) . ?
C73 C74 1.392(8) . ?
C73 C77 1.546(7) . ?
C74 C75 1.390(8) . ?
C75 C76 1.395(8) . ?
C77 C80B 1.5331(10) . ?
C77 C78B 1.5337(10) . ?
C77 C78 1.5340(10) . ?
C77 C79B 1.5345(11) . ?
C77 C79 1.5344(10) . ?
C77 C80 1.5354(10) . ?
C81 O6 1.258(7) . ?
C81 O6 1.258(7) 3_675 ?
C81 O7 1.267(7) . ?
C81 O7 1.267(7) 3_675 ?
C81 O8 1.296(7) 3_675 ?
C81 O8 1.296(7) . ?
O6 O7 1.210(11) . ?
O6 O8 1.306(11) 3_675 ?
O7 O8 1.307(11) . ?
O8 O6 1.306(11) 3_675 ?
O8 Mn1 2.367(7) 3_675 ?
C82 O11 1.178(9) . ?
C82 O14 1.220(9) . ?
C82 O10 1.295(9) . ?
C82 O13 1.303(10) . ?
C82 O9 1.328(9) . ?
C82 O12 1.342(10) . ?
O9 O14 1.351(12) . ?
O9 O10 1.413(11) . ?
O9 Mn4 2.285(7) 3_675 ?
O10 O11 1.288(14) . ?
O11 O12 1.116(14) . ?
O12 O13 1.449(16) . ?
O13 O14 1.078(14) . ?
O13 Mn2 2.067(9) 3_675 ?
O14 Mn4 2.213(8) 3_675 ?
O14 Mn2 2.526(10) 3_675 ?
Cl1 O16 1.4146(18) . ?
Cl1 O15B 1.4147(18) . ?
Cl1 O18 1.4232(18) . ?
Cl1 O17 1.4264(16) . ?
Cl1 O16B 1.4311(18) . ?
Cl1 O18B 1.4373(18) . ?
Cl1 O15 1.4467(18) . ?
Cl2 O21 1.4246(19) . ?
Cl2 O20 1.4273(19) . ?
Cl2 O19 1.4289(19) . ?
Cl2 O22 1.4288(19) . ?
Cl2B O20B 1.4232(18) . ?
Cl2B O22B 1.4278(19) . ?
Cl2B O19B 1.4291(19) . ?
Cl2B O21B 1.4301(19) . ?
